data_7712836
loop_
_publ_author_name
'Rupf, Susanne M.'
'Sievers, Robin'
'Riemann, Paulin S.'
'Reimann, Marc'
'Kaupp, Martin'
'Fasting, Dr. Carlo'
'Malischewski, Moritz'

_publ_section_title
;
 Persilylation of Ferrocene: The Ultimate Discipline in Sterically
 Overcrowded Metal Complexes
;
_journal_name_full 'Dalton Transactions'
_journal_paper_doi 10.1039/D3DT01133J
_journal_year 2023
_chemical_formula_moiety 'C30 H70 Fe Si10'
_chemical_formula_sum 'C30 H70 Fe Si10'
_chemical_formula_weight 767.61
_chemical_name_systematic 6
_space_group_crystal_system monoclinic
_space_group_IT_number 14
_space_group_name_Hall '-P 2yn'
_space_group_name_H-M_alt 'P 1 21/n 1'
_atom_sites_solution_hydrogens mixed
_atom_sites_solution_primary dual
_audit_creation_date 2022-04-07
_audit_creation_method
;
Olex2 1.3
(compiled Nov 21 2019 18:26:39 for OlexSys, GUI svn.r6003)
;
_audit_update_record
;
2023-03-12 deposited with the CCDC.	2023-04-19 downloaded from the CCDC.
;
_cell_angle_alpha 90
_cell_angle_beta 93.029(2)
_cell_angle_gamma 90
_cell_formula_units_Z 2
_cell_length_a 11.9543(6)
_cell_length_b 13.4426(7)
_cell_length_c 13.3587(6)
_cell_measurement_reflns_used 9955
_cell_measurement_temperature 100.00
_cell_measurement_theta_max 26.38
_cell_measurement_theta_min 2.28
_cell_volume 2143.70(18)
_computing_cell_refinement 'SAINT V8.38A (Bruker, 2018)'
_computing_data_reduction 'SAINT V8.38A (Bruker, 2018)'
_computing_molecular_graphics 'Olex2 1.3 (Dolomanov et al., 2009)'
_computing_publication_material 'Olex2 1.3 (Dolomanov et al., 2009)'
_computing_structure_refinement 'XL  (Sheldrick, 2008)'
_computing_structure_solution 'SHELXT 2014/5 (Sheldrick, 2014)'
_diffrn_ambient_temperature 100.00
_diffrn_measured_fraction_theta_full 1.000
_diffrn_measured_fraction_theta_max 1.000
_diffrn_measurement_device_type 'Bruker APEX-II CCD'
_diffrn_measurement_method '\f and \w scans'
_diffrn_radiation_type MoK\a
_diffrn_radiation_wavelength 0.71073
_diffrn_reflns_av_R_equivalents 0.0765
_diffrn_reflns_av_unetI/netI 0.0284
_diffrn_reflns_Laue_measured_fraction_full 1.000
_diffrn_reflns_Laue_measured_fraction_max 1.000
_diffrn_reflns_limit_h_max 14
_diffrn_reflns_limit_h_min -14
_diffrn_reflns_limit_k_max 16
_diffrn_reflns_limit_k_min -16
_diffrn_reflns_limit_l_max 16
_diffrn_reflns_limit_l_min -16
_diffrn_reflns_number 60684
_diffrn_reflns_point_group_measured_fraction_full 1.000
_diffrn_reflns_point_group_measured_fraction_max 1.000
_diffrn_reflns_theta_full 25.242
_diffrn_reflns_theta_max 26.368
_diffrn_reflns_theta_min 2.228
_diffrn_source_current 1.0
_diffrn_source_power 0.05
_diffrn_source_voltage 50.0
_diffrn_standards_number 0
_exptl_absorpt_coefficient_mu 0.651
_exptl_absorpt_correction_T_max 0.7454
_exptl_absorpt_correction_T_min 0.7072
_exptl_absorpt_correction_type multi-scan
_exptl_absorpt_process_details
;
SADABS-2016/2 (Bruker,2016/2) was used for absorption correction.
wR2(int) was 0.0821 before and 0.0739 after correction.
The Ratio of minimum to maximum transmission is 0.9488.
The \l/2 correction factor is Not present.
;
_exptl_crystal_colour violet
_exptl_crystal_colour_primary violet
_exptl_crystal_density_diffrn 1.189
_exptl_crystal_description block
_exptl_crystal_F_000 832
_exptl_crystal_size_max 0.11
_exptl_crystal_size_mid 0.08
_exptl_crystal_size_min 0.07
_refine_diff_density_max 0.326
_refine_diff_density_min -0.231
_refine_diff_density_rms 0.049
_refine_ls_extinction_method none
_refine_ls_goodness_of_fit_ref 1.017
_refine_ls_hydrogen_treatment mixed
_refine_ls_matrix_type full
_refine_ls_number_parameters 255
_refine_ls_number_reflns 4386
_refine_ls_number_restraints 0
_refine_ls_restrained_S_all 1.017
_refine_ls_R_factor_all 0.0339
_refine_ls_R_factor_gt 0.0272
_refine_ls_shift/su_max 0.008
_refine_ls_shift/su_mean 0.000
_refine_ls_structure_factor_coef Fsqd
_refine_ls_weighting_details 'w=1/[\s^2^(Fo^2^)+(0.0245P)^2^+1.4063P] where P=(Fo^2^+2Fc^2^)/3'
_refine_ls_weighting_scheme calc
_refine_ls_wR_factor_gt 0.0623
_refine_ls_wR_factor_ref 0.0656
_reflns_Friedel_coverage 0.000
_reflns_number_gt 3887
_reflns_number_total 4386
_reflns_threshold_expression 'I > 2\s(I)'
_cod_data_source_file d3dt01133j2.cif
_cod_data_source_block p21_n
_cod_database_code 7712836
_shelx_shelxl_version_number 2018/3
_shelx_space_group_comment
;
The symmetry employed for this shelxl refinement is uniquely defined
by the following loop, which should always be used as a source of
symmetry information in preference to the above space-group names.
They are only intended as comments.
;
_shelx_estimated_absorpt_t_max 0.956
_shelx_estimated_absorpt_t_min 0.932
_olex2_refinement_description
;
1. Fixed Uiso
 At 1.2 times of:
  All Si(H) groups
 At 1.5 times of:
  All C(H,H,H,H,H,H) groups
2. Uiso/Uaniso restraints and constraints
Uanis(Fe01) = Uanis(C12) = Uanis(C14) = Uanis(C15) = Uanis(C13) = Uanis(C11) =
Uanis(C23) = Uanis(C21) = Uanis(C22) = Uanis(C25) = Uanis(C24)
3. Others
 Fixed Sof: Si11(0.82) H11(0.82) Si12(0.82) H12(0.82) Si13(0.82) H13(0.82)
 Si14(0.82) H14(0.82) Si15(0.82) H15(0.82) Si21(0.18) H21(0.18) Si22(0.18)
 H22(0.18) Si23(0.18) H23(0.18) Si24(0.18) H24(0.18) Si25(0.18) H25(0.18)
 C11(0.82) C12(0.82) C13(0.82) C14(0.82) C15(0.82) C21(0.18) C22(0.18)
 C23(0.18) C24(0.18) C25(0.18) H11G(0.82) H11H(0.82) H11I(0.82) H11J(0.18)
 H11K(0.18) H11L(0.18) H11A(0.82) H11B(0.82) H11C(0.82) H11D(0.18) H11E(0.18)
 H11F(0.18) H12G(0.82) H12H(0.82) H12I(0.82) H12J(0.18) H12K(0.18) H12L(0.18)
 H12A(0.82) H12B(0.82) H12C(0.82) H12D(0.18) H12E(0.18) H12F(0.18) H13J(0.18)
 H13K(0.18) H13L(0.18) H13G(0.82) H13H(0.82) H13I(0.82) H13A(0.82) H13B(0.82)
 H13C(0.82) H13D(0.18) H13E(0.18) H13F(0.18) H14G(0.82) H14H(0.82) H14I(0.82)
 H14J(0.18) H14K(0.18) H14L(0.18) H14A(0.82) H14B(0.82) H14C(0.82) H14D(0.18)
 H14E(0.18) H14F(0.18) H15G(0.82) H15H(0.82) H15I(0.82) H15J(0.18) H15K(0.18)
 H15L(0.18) H15D(0.18) H15E(0.18) H15F(0.18) H15A(0.82) H15B(0.82) H15C(0.82)
4.a Ternary CH refined with riding coordinates:
 Si22(H22), Si24(H24), Si25(H25)
4.b Idealised Me refined as rotating group:
 C111(H11G,H11H,H11I), C111(H11J,H11K,H11L), C112(H11A,H11B,H11C), C112(H11D,
 H11E,H11F), C121(H12G,H12H,H12I), C121(H12J,H12K,H12L), C122(H12A,H12B,H12C),
 C122(H12D,H12E,H12F), C131(H13J,H13K,H13L), C131(H13G,H13H,H13I), C132(H13A,
 H13B,H13C), C132(H13D,H13E,H13F), C141(H14G,H14H,H14I), C141(H14J,H14K,H14L),
 C142(H14A,H14B,H14C), C142(H14D,H14E,H14F), C151(H15G,H15H,H15I), C151(H15J,
 H15K,H15L), C152(H15D,H15E,H15F), C152(H15A,H15B,H15C)
;
_olex2_submission_special_instructions 'No special instructions were received'

loop_
_space_group_symop_operation_xyz
'x, y, z'
'-x+1/2, y+1/2, -z+1/2'
'-x, -y, -z'
'x-1/2, -y-1/2, z-1/2'

loop_
_atom_site_label
_atom_site_type_symbol
_atom_site_fract_x
_atom_site_fract_y
_atom_site_fract_z
_atom_site_U_iso_or_equiv
_atom_site_adp_type
_atom_site_occupancy
_atom_site_site_symmetry_order
_atom_site_calc_flag
_atom_site_refinement_flags_posn
_atom_site_refinement_flags_adp
_atom_site_refinement_flags_occupancy
_atom_site_disorder_assembly
_atom_site_disorder_group
Fe01 Fe 0.500000 0.500000 0.500000 0.00954(8) Uani 1 2 d S . P . .
Si11 Si 0.74940(4) 0.45647(4) 0.67809(4) 0.01288(11) Uani 0.82 1 d . . P A 1
H11 H 0.8352(16) 0.4516(15) 0.6093(14) 0.009(5) Uiso 0.82 1 d . . P B 1
Si12 Si 0.48709(4) 0.52584(4) 0.77776(4) 0.01455(12) Uani 0.82 1 d . . P A 1
H12 H 0.563(2) 0.454(2) 0.808(2) 0.020(8) Uiso 0.82 1 d . . P C 1
Si13 Si 0.36388(4) 0.71710(4) 0.61953(4) 0.01348(12) Uani 0.82 1 d . . P A 1
H13 H 0.3211(16) 0.6673(15) 0.7042(15) 0.011(5) Uiso 0.82 1 d . . P D 1
Si14 Si 0.54676(4) 0.76434(4) 0.42147(4) 0.01338(11) Uani 0.82 1 d . . P A 1
H14 H 0.438(2) 0.800(2) 0.4374(19) 0.018(7) Uiso 0.82 1 d . . P E 1
Si15 Si 0.78574(4) 0.60242(4) 0.45551(4) 0.01292(11) Uani 0.82 1 d . . P A 1
H15 H 0.7536(16) 0.6695(15) 0.3757(15) 0.011(5) Uiso 0.82 1 d . . P F 1
Si21 Si 0.6764(2) 0.45204(19) 0.73569(18) 0.0174(5) Uani 0.18 1 d . . P A 2
H21 H 0.583(9) 0.423(8) 0.802(8) 0.00(3) Uiso 0.18 1 d . . P G 2
Si22 Si 0.4158(2) 0.58124(18) 0.75363(18) 0.0158(5) Uani 0.18 1 d . . P A 2
H22 H 0.355928 0.632067 0.739546 0.019 Uiso 0.18 1 calc R U P A 2
Si23 Si 0.3887(2) 0.75473(18) 0.54751(19) 0.0176(5) Uani 0.18 1 d . . P A 2
H23 H 0.432(9) 0.825(8) 0.465(8) 0.00(3) Uiso 0.18 1 d . . P H 2
Si24 Si 0.6317(2) 0.73030(19) 0.40342(18) 0.0175(5) Uani 0.18 1 d . . P A 2
H24 H 0.708419 0.708990 0.386053 0.021 Uiso 0.18 1 calc R U P A 2
Si25 Si 0.8082(2) 0.5422(2) 0.51766(19) 0.0186(5) Uani 0.18 1 d . . P A 2
H25 H 0.838156 0.495070 0.570374 0.022 Uiso 0.18 1 calc R U P A 2
C11 C 0.63223(15) 0.52521(15) 0.60892(14) 0.00954(8) Uani 0.82 1 d . . P A 1
C12 C 0.52629(15) 0.55671(14) 0.64679(14) 0.00954(8) Uani 0.82 1 d . . P A 1
C13 C 0.47895(17) 0.63330(15) 0.58032(13) 0.00954(8) Uani 0.82 1 d . . P A 1
C14 C 0.55646(15) 0.64933(15) 0.50122(15) 0.00954(8) Uani 0.82 1 d . . P A 1
C15 C 0.65064(16) 0.58252(14) 0.51881(14) 0.00954(8) Uani 0.82 1 d . . P A 1
C21 C 0.6028(7) 0.5243(7) 0.6293(6) 0.00954(8) Uani 0.18 1 d . . P A 2
C22 C 0.4989(7) 0.5761(6) 0.6368(7) 0.00954(8) Uani 0.18 1 d . . P A 2
C23 C 0.4901(8) 0.6447(7) 0.5552(6) 0.00954(8) Uani 0.18 1 d . . P A 2
C24 C 0.5844(7) 0.6338(7) 0.4971(7) 0.00954(8) Uani 0.18 1 d . . P A 2
C25 C 0.6551(7) 0.5595(6) 0.5422(6) 0.00954(8) Uani 0.18 1 d . . P A 2
C111 C 0.80150(15) 0.53513(13) 0.78748(13) 0.0243(4) Uani 1 1 d . . . . .
H11G H 0.877086 0.513676 0.809859 0.036 Uiso 0.82 1 calc R U P A 1
H11H H 0.751165 0.527574 0.842553 0.036 Uiso 0.82 1 calc R U P A 1
H11I H 0.803374 0.605079 0.766972 0.036 Uiso 0.82 1 calc R U P A 1
H11J H 0.797665 0.600266 0.754532 0.036 Uiso 0.18 1 calc R U P A 2
H11K H 0.872549 0.502766 0.773803 0.036 Uiso 0.18 1 calc R U P A 2
H11L H 0.796749 0.543836 0.859970 0.036 Uiso 0.18 1 calc R U P A 2
C112 C 0.72982(15) 0.32706(12) 0.72237(13) 0.0211(4) Uani 1 1 d . . . . .
H11A H 0.690781 0.288103 0.669264 0.032 Uiso 0.82 1 calc R U P A 1
H11B H 0.685252 0.327702 0.781871 0.032 Uiso 0.82 1 calc R U P A 1
H11C H 0.803091 0.297057 0.739364 0.032 Uiso 0.82 1 calc R U P A 1
H11D H 0.750830 0.299788 0.788758 0.032 Uiso 0.18 1 calc R U P A 2
H11E H 0.795734 0.328584 0.681787 0.032 Uiso 0.18 1 calc R U P A 2
H11F H 0.671836 0.285126 0.689364 0.032 Uiso 0.18 1 calc R U P A 2
C121 C 0.51441(16) 0.63752(14) 0.86067(12) 0.0273(4) Uani 1 1 d . . . . .
H12G H 0.587620 0.665983 0.847379 0.041 Uiso 0.82 1 calc R U P A 1
H12H H 0.513914 0.617244 0.931116 0.041 Uiso 0.82 1 calc R U P A 1
H12I H 0.455896 0.687415 0.846658 0.041 Uiso 0.82 1 calc R U P A 1
H12J H 0.545928 0.700369 0.837917 0.041 Uiso 0.18 1 calc R U P A 2
H12K H 0.575269 0.590682 0.877787 0.041 Uiso 0.18 1 calc R U P A 2
H12L H 0.471416 0.649681 0.919927 0.041 Uiso 0.18 1 calc R U P A 2
C122 C 0.34697(15) 0.47659(14) 0.80405(13) 0.0245(4) Uani 1 1 d . . . . .
H12A H 0.292011 0.530707 0.799614 0.037 Uiso 0.82 1 calc R U P A 1
H12B H 0.349275 0.447962 0.871601 0.037 Uiso 0.82 1 calc R U P A 1
H12C H 0.325484 0.425024 0.754862 0.037 Uiso 0.82 1 calc R U P A 1
H12D H 0.295462 0.499108 0.854052 0.037 Uiso 0.18 1 calc R U P A 2
H12E H 0.402796 0.431647 0.835821 0.037 Uiso 0.18 1 calc R U P A 2
H12F H 0.304773 0.441380 0.750053 0.037 Uiso 0.18 1 calc R U P A 2
C131 C 0.42824(14) 0.83788(13) 0.66409(14) 0.0236(4) Uani 1 1 d . . . . .
H13J H 0.509769 0.838108 0.676499 0.035 Uiso 0.18 1 calc R U P A 2
H13K H 0.392827 0.811231 0.722923 0.035 Uiso 0.18 1 calc R U P A 2
H13L H 0.401958 0.905981 0.651284 0.035 Uiso 0.18 1 calc R U P A 2
H13G H 0.372343 0.877139 0.697857 0.035 Uiso 0.82 1 calc R U P A 1
H13H H 0.453776 0.875216 0.606566 0.035 Uiso 0.82 1 calc R U P A 1
H13I H 0.492141 0.824237 0.711065 0.035 Uiso 0.82 1 calc R U P A 1
C132 C 0.23963(14) 0.74455(13) 0.53409(12) 0.0208(3) Uani 1 1 d . . . . .
H13A H 0.218990 0.684902 0.495180 0.031 Uiso 0.82 1 calc R U P A 1
H13B H 0.257754 0.798542 0.488384 0.031 Uiso 0.82 1 calc R U P A 1
H13C H 0.176756 0.764659 0.573716 0.031 Uiso 0.82 1 calc R U P A 1
H13D H 0.207211 0.810139 0.518907 0.031 Uiso 0.18 1 calc R U P A 2
H13E H 0.210901 0.719470 0.596645 0.031 Uiso 0.18 1 calc R U P A 2
H13F H 0.219033 0.698459 0.479337 0.031 Uiso 0.18 1 calc R U P A 2
C141 C 0.65293(15) 0.85637(13) 0.47498(13) 0.0249(4) Uani 1 1 d . . . . .
H14G H 0.634262 0.923098 0.449711 0.037 Uiso 0.82 1 calc R U P A 1
H14H H 0.727714 0.837745 0.454756 0.037 Uiso 0.82 1 calc R U P A 1
H14I H 0.651996 0.856094 0.548295 0.037 Uiso 0.82 1 calc R U P A 1
H14J H 0.660047 0.843696 0.547283 0.037 Uiso 0.18 1 calc R U P A 2
H14K H 0.588310 0.899694 0.459829 0.037 Uiso 0.18 1 calc R U P A 2
H14L H 0.721092 0.888898 0.453699 0.037 Uiso 0.18 1 calc R U P A 2
C142 C 0.55845(15) 0.76077(13) 0.28390(12) 0.0223(4) Uani 1 1 d . . . . .
H14A H 0.515528 0.704228 0.255922 0.034 Uiso 0.82 1 calc R U P A 1
H14B H 0.637313 0.753508 0.268623 0.034 Uiso 0.82 1 calc R U P A 1
H14C H 0.528689 0.822682 0.254332 0.034 Uiso 0.82 1 calc R U P A 1
H14D H 0.604811 0.805742 0.245882 0.034 Uiso 0.18 1 calc R U P A 2
H14E H 0.487127 0.793292 0.296307 0.034 Uiso 0.18 1 calc R U P A 2
H14F H 0.544108 0.699623 0.245390 0.034 Uiso 0.18 1 calc R U P A 2
C151 C 0.88461(14) 0.66981(13) 0.54625(14) 0.0238(4) Uani 1 1 d . . . . .
H15G H 0.952667 0.687886 0.512698 0.036 Uiso 0.82 1 calc R U P A 1
H15H H 0.904287 0.626471 0.603485 0.036 Uiso 0.82 1 calc R U P A 1
H15I H 0.848397 0.730209 0.569860 0.036 Uiso 0.82 1 calc R U P A 1
H15J H 0.874257 0.689072 0.615908 0.036 Uiso 0.18 1 calc R U P A 2
H15K H 0.852820 0.721198 0.501144 0.036 Uiso 0.18 1 calc R U P A 2
H15L H 0.964754 0.662600 0.535915 0.036 Uiso 0.18 1 calc R U P A 2
C152 C 0.86083(14) 0.49723(13) 0.39963(13) 0.0218(4) Uani 1 1 d . . . . .
H15D H 0.941617 0.485216 0.408372 0.033 Uiso 0.18 1 calc R U P A 2
H15E H 0.846414 0.547269 0.347175 0.033 Uiso 0.18 1 calc R U P A 2
H15F H 0.822658 0.435119 0.380177 0.033 Uiso 0.18 1 calc R U P A 2
H15A H 0.807116 0.455118 0.361289 0.033 Uiso 0.82 1 calc R U P A 1
H15B H 0.898671 0.457865 0.453083 0.033 Uiso 0.82 1 calc R U P A 1
H15C H 0.916431 0.523077 0.354962 0.033 Uiso 0.82 1 calc R U P A 1

loop_
_atom_site_aniso_label
_atom_site_aniso_U_11
_atom_site_aniso_U_22
_atom_site_aniso_U_33
_atom_site_aniso_U_23
_atom_site_aniso_U_13
_atom_site_aniso_U_12
Fe01 0.00871(14) 0.00998(14) 0.00994(14) -0.00001(10) 0.00064(10) 0.00070(10)
Si11 0.0120(2) 0.0124(3) 0.0140(2) 0.00087(19) -0.0020(2) 0.00122(19)
Si12 0.0158(3) 0.0170(3) 0.0111(2) 0.0010(2) 0.00278(19) -0.0008(2)
Si13 0.0116(2) 0.0141(3) 0.0149(3) -0.0019(2) 0.00209(19) 0.00304(19)
Si14 0.0135(3) 0.0121(2) 0.0145(2) 0.00307(19) 0.00070(19) 0.0005(2)
Si15 0.0092(2) 0.0158(3) 0.0139(2) 0.0003(2) 0.00208(19) 0.00036(19)
Si21 0.0174(12) 0.0175(12) 0.0168(12) 0.0017(9) -0.0020(10) 0.0001(10)
Si22 0.0163(12) 0.0171(12) 0.0145(11) -0.0034(9) 0.0048(9) -0.0003(10)
Si23 0.0188(12) 0.0143(12) 0.0197(13) -0.0022(10) 0.0019(10) 0.0034(9)
Si24 0.0182(13) 0.0161(12) 0.0183(12) 0.0031(10) 0.0020(10) -0.0020(10)
Si25 0.0121(12) 0.0255(13) 0.0185(12) 0.0042(10) 0.0025(9) 0.0031(10)
C11 0.00871(14) 0.00998(14) 0.00994(14) -0.00001(10) 0.00064(10) 0.00070(10)
C12 0.00871(14) 0.00998(14) 0.00994(14) -0.00001(10) 0.00064(10) 0.00070(10)
C13 0.00871(14) 0.00998(14) 0.00994(14) -0.00001(10) 0.00064(10) 0.00070(10)
C14 0.00871(14) 0.00998(14) 0.00994(14) -0.00001(10) 0.00064(10) 0.00070(10)
C15 0.00871(14) 0.00998(14) 0.00994(14) -0.00001(10) 0.00064(10) 0.00070(10)
C21 0.00871(14) 0.00998(14) 0.00994(14) -0.00001(10) 0.00064(10) 0.00070(10)
C22 0.00871(14) 0.00998(14) 0.00994(14) -0.00001(10) 0.00064(10) 0.00070(10)
C23 0.00871(14) 0.00998(14) 0.00994(14) -0.00001(10) 0.00064(10) 0.00070(10)
C24 0.00871(14) 0.00998(14) 0.00994(14) -0.00001(10) 0.00064(10) 0.00070(10)
C25 0.00871(14) 0.00998(14) 0.00994(14) -0.00001(10) 0.00064(10) 0.00070(10)
C111 0.0290(9) 0.0175(8) 0.0248(9) -0.0001(7) -0.0124(7) -0.0007(7)
C112 0.0239(9) 0.0159(8) 0.0229(9) 0.0017(6) -0.0046(7) 0.0014(7)
C121 0.0345(10) 0.0323(10) 0.0153(8) -0.0076(7) 0.0032(7) -0.0091(8)
C122 0.0244(9) 0.0285(10) 0.0211(9) -0.0010(7) 0.0064(7) -0.0058(7)
C131 0.0208(8) 0.0193(9) 0.0304(9) -0.0089(7) 0.0001(7) 0.0035(7)
C132 0.0180(8) 0.0222(9) 0.0220(8) -0.0021(7) -0.0007(7) 0.0048(7)
C141 0.0324(10) 0.0173(9) 0.0247(9) 0.0017(7) -0.0002(7) -0.0084(7)
C142 0.0247(9) 0.0228(9) 0.0194(8) 0.0046(7) -0.0003(7) 0.0006(7)
C151 0.0157(8) 0.0256(9) 0.0299(9) -0.0049(7) 0.0000(7) -0.0023(7)
C152 0.0173(8) 0.0261(9) 0.0224(9) -0.0024(7) 0.0037(7) 0.0016(7)

loop_
_atom_type_symbol
_atom_type_description
_atom_type_scat_dispersion_real
_atom_type_scat_dispersion_imag
_atom_type_scat_source
C C 0.0033 0.0016 'International Tables Vol C Tables 4.2.6.8 and 6.1.1.4'
H H 0.0000 0.0000 'International Tables Vol C Tables 4.2.6.8 and 6.1.1.4'
Fe Fe 0.3463 0.8444 'International Tables Vol C Tables 4.2.6.8 and 6.1.1.4'
Si Si 0.0817 0.0704 'International Tables Vol C Tables 4.2.6.8 and 6.1.1.4'

loop_
_geom_angle_atom_site_label_1
_geom_angle_atom_site_label_2
_geom_angle_atom_site_label_3
_geom_angle
_geom_angle_site_symmetry_1
_geom_angle_site_symmetry_3
_geom_angle_publ_flag
C13 Fe01 C13 180.0 . 3_666 ?
C21 Fe01 C21 180.0 3_666 . ?
C21 Fe01 C22 40.0(3) . . ?
C21 Fe01 C22 140.0(3) 3_666 . ?
C23 Fe01 C21 66.7(3) . . ?
C23 Fe01 C21 113.3(3) 3_666 . ?
C23 Fe01 C22 39.9(3) . . ?
C23 Fe01 C22 140.1(3) 3_666 . ?
C23 Fe01 C23 180.0 3_666 . ?
C24 Fe01 C21 67.2(3) . . ?
C24 Fe01 C21 112.8(3) 3_666 . ?
C24 Fe01 C22 112.6(4) 3_666 . ?
C24 Fe01 C22 67.4(4) . . ?
C24 Fe01 C23 39.7(3) . . ?
C24 Fe01 C23 140.3(3) 3_666 . ?
C24 Fe01 C25 40.2(3) . . ?
C24 Fe01 C25 40.2(3) 3_666 3_666 ?
C24 Fe01 C25 139.8(3) . 3_666 ?
C24 Fe01 C25 139.8(3) 3_666 . ?
C25 Fe01 C21 40.2(3) . . ?
C25 Fe01 C21 139.8(3) 3_666 . ?
C25 Fe01 C22 67.7(3) . . ?
C25 Fe01 C22 112.3(3) 3_666 . ?
C25 Fe01 C23 113.0(4) 3_666 . ?
C25 Fe01 C23 67.0(4) . . ?
C25 Fe01 C25 180.0 . 3_666 ?
C11 Si11 H11 104.5(8) . . ?
C11 Si11 C111 108.23(8) . . ?
C111 Si11 H11 108.0(8) . . ?
C112 Si11 H11 105.8(8) . . ?
C112 Si11 C11 120.94(8) . . ?
C112 Si11 C111 108.73(8) . . ?
C12 Si12 H12 103.7(11) . . ?
C12 Si12 C121 109.09(9) . . ?
C121 Si12 H12 107.0(11) . . ?
C122 Si12 H12 106.6(11) . . ?
C122 Si12 C12 121.84(8) . . ?
C122 Si12 C121 107.69(8) . . ?
C13 Si13 H13 103.8(8) . . ?
C13 Si13 C131 108.27(9) . . ?
C131 Si13 H13 108.1(8) . . ?
C132 Si13 H13 105.7(8) . . ?
C132 Si13 C13 121.43(8) . . ?
C132 Si13 C131 108.83(8) . . ?
C14 Si14 H14 102.8(11) . . ?
C14 Si14 C141 107.75(9) . . ?
C141 Si14 H14 109.2(11) . . ?
C142 Si14 H14 106.1(11) . . ?
C142 Si14 C14 122.43(8) . . ?
C142 Si14 C141 107.99(8) . . ?
C15 Si15 H15 102.8(8) . . ?
C151 Si15 H15 108.1(8) . . ?
C151 Si15 C15 107.70(8) . . ?
C152 Si15 H15 107.3(8) . . ?
C152 Si15 C15 121.22(8) . . ?
C152 Si15 C151 109.02(8) . . ?
C21 Si21 H21 104(4) . . ?
C21 Si21 C111 106.7(3) . . ?
C111 Si21 H21 121(4) . . ?
C112 Si21 H21 95(4) . . ?
C112 Si21 C21 123.6(3) . . ?
C112 Si21 C111 107.25(14) . . ?
C22 Si22 H22 105.7 . . ?
C22 Si22 C121 107.1(3) . . ?
C121 Si22 H22 105.7 . . ?
C122 Si22 H22 105.7 . . ?
C122 Si22 C22 123.8(3) . . ?
C122 Si22 C121 107.56(14) . . ?
C23 Si23 H23 106(4) . . ?
C23 Si23 C131 105.9(3) . . ?
C131 Si23 H23 98(4) . . ?
C132 Si23 H23 110(4) . . ?
C132 Si23 C23 124.9(3) . . ?
C132 Si23 C131 108.78(14) . . ?
C24 Si24 H24 105.3 . . ?
C24 Si24 C141 107.7(3) . . ?
C141 Si24 H24 105.3 . . ?
C142 Si24 H24 105.3 . . ?
C142 Si24 C24 125.5(3) . . ?
C142 Si24 C141 106.07(14) . . ?
C25 Si25 H25 105.7 . . ?
C25 Si25 C151 107.6(3) . . ?
C151 Si25 H25 105.7 . . ?
C152 Si25 H25 105.7 . . ?
C152 Si25 C25 124.7(3) . . ?
C152 Si25 C151 106.10(14) . . ?
Si11 C11 Fe01 140.23(11) . . ?
C12 C11 Fe01 69.69(11) . . ?
C12 C11 Si11 127.83(14) . . ?
C12 C11 C15 107.86(16) . . ?
C15 C11 Fe01 69.91(11) . . ?
C15 C11 Si11 121.70(14) . . ?
Si12 C12 Fe01 138.74(11) . . ?
C11 C12 Fe01 70.17(11) . . ?
C11 C12 Si12 121.64(13) . . ?
C11 C12 C13 108.20(17) . . ?
C13 C12 Fe01 69.80(11) . . ?
C13 C12 Si12 128.01(14) . . ?
Si13 C13 Fe01 139.59(11) . . ?
C12 C13 Fe01 69.90(11) . . ?
C12 C13 Si13 121.51(13) . . ?
C12 C13 C14 107.78(17) . . ?
C14 C13 Fe01 70.09(11) . . ?
C14 C13 Si13 128.16(14) . . ?
Si14 C14 Fe01 140.00(11) . . ?
C13 C14 Fe01 69.57(12) . . ?
C13 C14 Si14 120.69(13) . . ?
C15 C14 Fe01 70.03(11) . . ?
C15 C14 Si14 128.78(15) . . ?
C15 C14 C13 107.99(17) . . ?
Si15 C15 Fe01 139.96(11) . . ?
C11 C15 Fe01 69.90(11) . . ?
C11 C15 Si15 128.16(14) . . ?
C14 C15 Fe01 69.95(11) . . ?
C14 C15 Si15 121.12(14) . . ?
C14 C15 C11 108.17(17) . . ?
Si21 C21 Fe01 140.1(5) . . ?
C22 C21 Fe01 70.1(5) . . ?
C22 C21 Si21 124.4(6) . . ?
C25 C21 Fe01 69.1(5) . . ?
C25 C21 Si21 125.0(6) . . ?
C25 C21 C22 108.3(8) . . ?
Si22 C22 Fe01 139.8(5) . . ?
C21 C22 Fe01 69.9(5) . . ?
C21 C22 Si22 124.7(6) . . ?
C23 C22 Fe01 69.7(5) . . ?
C23 C22 Si22 125.8(6) . . ?
C23 C22 C21 106.8(8) . . ?
Si23 C23 Fe01 138.6(5) . . ?
C22 C23 Fe01 70.4(5) . . ?
C22 C23 Si23 124.1(6) . . ?
C24 C23 Fe01 69.3(5) . . ?
C24 C23 Si23 125.1(6) . . ?
C24 C23 C22 108.9(8) . . ?
Si24 C24 Fe01 140.1(5) . . ?
C23 C24 Fe01 71.0(5) . . ?
C23 C24 Si24 124.3(7) . . ?
C23 C24 C25 108.4(8) . . ?
C25 C24 Fe01 70.1(5) . . ?
C25 C24 Si24 124.4(6) . . ?
Si25 C25 Fe01 140.1(5) . . ?
C21 C25 Fe01 70.7(5) . . ?
C21 C25 Si25 124.7(6) . . ?
C24 C25 Fe01 69.6(5) . . ?
C24 C25 Si25 124.9(7) . . ?
C24 C25 C21 107.6(8) . . ?
Si11 C111 H11G 109.5 . . ?
Si11 C111 H11H 109.5 . . ?
Si11 C111 H11I 109.5 . . ?
Si21 C111 H11J 109.4 . . ?
Si21 C111 H11K 109.5 . . ?
Si21 C111 H11L 109.5 . . ?
H11G C111 H11H 109.5 . . ?
H11G C111 H11I 109.5 . . ?
H11H C111 H11I 109.5 . . ?
H11J C111 H11K 109.5 . . ?
H11J C111 H11L 109.5 . . ?
H11K C111 H11L 109.5 . . ?
Si11 C112 H11A 109.5 . . ?
Si11 C112 H11B 109.5 . . ?
Si11 C112 H11C 109.5 . . ?
Si21 C112 H11D 109.5 . . ?
Si21 C112 H11E 109.5 . . ?
Si21 C112 H11F 109.5 . . ?
H11A C112 H11B 109.5 . . ?
H11A C112 H11C 109.5 . . ?
H11B C112 H11C 109.5 . . ?
H11D C112 H11E 109.5 . . ?
H11D C112 H11F 109.5 . . ?
H11E C112 H11F 109.5 . . ?
Si12 C121 H12G 109.5 . . ?
Si12 C121 H12H 109.5 . . ?
Si12 C121 H12I 109.5 . . ?
Si22 C121 H12J 109.5 . . ?
Si22 C121 H12K 109.5 . . ?
Si22 C121 H12L 109.5 . . ?
H12G C121 H12H 109.5 . . ?
H12G C121 H12I 109.5 . . ?
H12H C121 H12I 109.5 . . ?
H12J C121 H12K 109.5 . . ?
H12J C121 H12L 109.5 . . ?
H12K C121 H12L 109.5 . . ?
Si12 C122 H12A 109.5 . . ?
Si12 C122 H12B 109.5 . . ?
Si12 C122 H12C 109.5 . . ?
Si22 C122 H12D 109.5 . . ?
Si22 C122 H12E 109.5 . . ?
Si22 C122 H12F 109.5 . . ?
H12A C122 H12B 109.5 . . ?
H12A C122 H12C 109.5 . . ?
H12B C122 H12C 109.5 . . ?
H12D C122 H12E 109.5 . . ?
H12D C122 H12F 109.5 . . ?
H12E C122 H12F 109.5 . . ?
Si13 C131 H13G 109.5 . . ?
Si13 C131 H13H 109.5 . . ?
Si13 C131 H13I 109.5 . . ?
Si23 C131 H13J 109.5 . . ?
Si23 C131 H13K 109.5 . . ?
Si23 C131 H13L 109.5 . . ?
H13J C131 H13K 109.5 . . ?
H13J C131 H13L 109.5 . . ?
H13K C131 H13L 109.5 . . ?
H13G C131 H13H 109.5 . . ?
H13G C131 H13I 109.5 . . ?
H13H C131 H13I 109.5 . . ?
Si13 C132 H13A 109.5 . . ?
Si13 C132 H13B 109.5 . . ?
Si13 C132 H13C 109.5 . . ?
Si23 C132 H13D 109.5 . . ?
Si23 C132 H13E 109.5 . . ?
Si23 C132 H13F 109.5 . . ?
H13A C132 H13B 109.5 . . ?
H13A C132 H13C 109.5 . . ?
H13B C132 H13C 109.5 . . ?
H13D C132 H13E 109.5 . . ?
H13D C132 H13F 109.5 . . ?
H13E C132 H13F 109.5 . . ?
Si14 C141 H14G 109.5 . . ?
Si14 C141 H14H 109.5 . . ?
Si14 C141 H14I 109.5 . . ?
Si24 C141 H14J 109.5 . . ?
Si24 C141 H14K 109.5 . . ?
Si24 C141 H14L 109.5 . . ?
H14G C141 H14H 109.5 . . ?
H14G C141 H14I 109.5 . . ?
H14H C141 H14I 109.5 . . ?
H14J C141 H14K 109.5 . . ?
H14J C141 H14L 109.5 . . ?
H14K C141 H14L 109.5 . . ?
Si14 C142 H14A 109.5 . . ?
Si14 C142 H14B 109.5 . . ?
Si14 C142 H14C 109.5 . . ?
Si24 C142 H14D 109.5 . . ?
Si24 C142 H14E 109.5 . . ?
Si24 C142 H14F 109.5 . . ?
H14A C142 H14B 109.5 . . ?
H14A C142 H14C 109.5 . . ?
H14B C142 H14C 109.5 . . ?
H14D C142 H14E 109.5 . . ?
H14D C142 H14F 109.5 . . ?
H14E C142 H14F 109.5 . . ?
Si15 C151 H15G 109.5 . . ?
Si15 C151 H15H 109.5 . . ?
Si15 C151 H15I 109.5 . . ?
Si25 C151 H15J 109.5 . . ?
Si25 C151 H15K 109.5 . . ?
Si25 C151 H15L 109.5 . . ?
H15G C151 H15H 109.5 . . ?
H15G C151 H15I 109.5 . . ?
H15H C151 H15I 109.5 . . ?
H15J C151 H15K 109.5 . . ?
H15J C151 H15L 109.5 . . ?
H15K C151 H15L 109.5 . . ?
Si15 C152 H15A 109.5 . . ?
Si15 C152 H15B 109.5 . . ?
Si15 C152 H15C 109.5 . . ?
Si25 C152 H15D 109.5 . . ?
Si25 C152 H15E 109.5 . . ?
Si25 C152 H15F 109.5 . . ?
H15D C152 H15E 109.5 . . ?
H15D C152 H15F 109.5 . . ?
H15E C152 H15F 109.5 . . ?
H15A C152 H15B 109.5 . . ?
H15A C152 H15C 109.5 . . ?
H15B C152 H15C 109.5 . . ?

loop_
_geom_bond_atom_site_label_1
_geom_bond_atom_site_label_2
_geom_bond_distance
_geom_bond_site_symmetry_2
_geom_bond_publ_flag
Fe01 C13 2.111(2) 3_666 ?
Fe01 C13 2.110(2) . ?
Fe01 C21 2.092(9) . ?
Fe01 C21 2.092(9) 3_666 ?
Fe01 C22 2.095(9) 3_666 ?
Fe01 C22 2.095(9) . ?
Fe01 C23 2.086(10) . ?
Fe01 C23 2.086(10) 3_666 ?
Fe01 C24 2.063(10) . ?
Fe01 C24 2.063(10) 3_666 ?
Fe01 C25 2.069(9) 3_666 ?
Fe01 C25 2.069(9) . ?
Si11 H11 1.414(19) . ?
Si11 C11 1.880(2) . ?
Si11 C111 1.8829(17) . ?
Si11 C112 1.8562(17) . ?
Si12 H12 1.37(3) . ?
Si12 C12 1.881(2) . ?
Si12 C121 1.8838(18) . ?
Si12 C122 1.8519(18) . ?
Si13 H13 1.43(2) . ?
Si13 C13 1.874(2) . ?
Si13 C131 1.8799(17) . ?
Si13 C132 1.8616(17) . ?
Si14 H14 1.41(3) . ?
Si14 C14 1.878(2) . ?
Si14 C141 1.8859(18) . ?
Si14 C142 1.8509(17) . ?
Si15 H15 1.43(2) . ?
Si15 C15 1.881(2) . ?
Si15 C151 1.8803(17) . ?
Si15 C152 1.8529(17) . ?
Si21 H21 1.51(10) . ?
Si21 C21 1.899(9) . ?
Si21 C111 1.963(3) . ?
Si21 C112 1.809(3) . ?
Si22 H22 1.0000 . ?
Si22 C22 1.895(9) . ?
Si22 C121 1.957(3) . ?
Si22 C122 1.780(3) . ?
Si23 H23 1.56(10) . ?
Si23 C23 1.912(10) . ?
Si23 C131 1.955(3) . ?
Si23 C132 1.786(3) . ?
Si24 H24 1.0000 . ?
Si24 C24 1.909(10) . ?
Si24 C141 1.956(3) . ?
Si24 C142 1.826(3) . ?
Si25 H25 1.0000 . ?
Si25 C25 1.891(9) . ?
Si25 C151 1.971(3) . ?
Si25 C152 1.831(3) . ?
C11 C12 1.451(2) . ?
C11 C15 1.456(2) . ?
C12 C13 1.454(3) . ?
C13 C14 1.458(3) . ?
C14 C15 1.450(2) . ?
C21 C22 1.433(11) . ?
C21 C25 1.429(12) . ?
C22 C23 1.428(12) . ?
C23 C24 1.409(12) . ?
C24 C25 1.421(12) . ?
C111 H11G 0.9800 . ?
C111 H11H 0.9800 . ?
C111 H11I 0.9800 . ?
C111 H11J 0.9800 . ?
C111 H11K 0.9800 . ?
C111 H11L 0.9800 . ?
C112 H11A 0.9800 . ?
C112 H11B 0.9800 . ?
C112 H11C 0.9800 . ?
C112 H11D 0.9800 . ?
C112 H11E 0.9800 . ?
C112 H11F 0.9800 . ?
C121 H12G 0.9800 . ?
C121 H12H 0.9800 . ?
C121 H12I 0.9800 . ?
C121 H12J 0.9800 . ?
C121 H12K 0.9800 . ?
C121 H12L 0.9800 . ?
C122 H12A 0.9800 . ?
C122 H12B 0.9800 . ?
C122 H12C 0.9800 . ?
C122 H12D 0.9800 . ?
C122 H12E 0.9800 . ?
C122 H12F 0.9800 . ?
C131 H13J 0.9800 . ?
C131 H13K 0.9800 . ?
C131 H13L 0.9800 . ?
C131 H13G 0.9800 . ?
C131 H13H 0.9800 . ?
C131 H13I 0.9800 . ?
C132 H13A 0.9800 . ?
C132 H13B 0.9800 . ?
C132 H13C 0.9800 . ?
C132 H13D 0.9800 . ?
C132 H13E 0.9800 . ?
C132 H13F 0.9800 . ?
C141 H14G 0.9800 . ?
C141 H14H 0.9800 . ?
C141 H14I 0.9800 . ?
C141 H14J 0.9800 . ?
C141 H14K 0.9800 . ?
C141 H14L 0.9800 . ?
C142 H14A 0.9800 . ?
C142 H14B 0.9800 . ?
C142 H14C 0.9800 . ?
C142 H14D 0.9800 . ?
C142 H14E 0.9800 . ?
C142 H14F 0.9800 . ?
C151 H15G 0.9800 . ?
C151 H15H 0.9800 . ?
C151 H15I 0.9800 . ?
C151 H15J 0.9800 . ?
C151 H15K 0.9800 . ?
C151 H15L 0.9800 . ?
C152 H15D 0.9800 . ?
C152 H15E 0.9800 . ?
C152 H15F 0.9800 . ?
C152 H15A 0.9800 . ?
C152 H15B 0.9800 . ?
C152 H15C 0.9800 . ?

loop_
_geom_torsion_atom_site_label_1
_geom_torsion_atom_site_label_2
_geom_torsion_atom_site_label_3
_geom_torsion_atom_site_label_4
_geom_torsion
_geom_torsion_site_symmetry_1
_geom_torsion_site_symmetry_2
_geom_torsion_site_symmetry_3
_geom_torsion_site_symmetry_4
_geom_torsion_publ_flag
Fe01 C11 C12 Si12 135.76(15) . . . . ?
Fe01 C11 C12 C13 -59.67(14) . . . . ?
Fe01 C11 C15 Si15 -138.53(16) . . . . ?
Fe01 C11 C15 C14 59.71(14) . . . . ?
Fe01 C12 C13 Si13 136.62(15) . . . . ?
Fe01 C12 C13 C14 -60.12(14) . . . . ?
Fe01 C13 C14 Si14 136.84(15) . . . . ?
Fe01 C13 C14 C15 -59.72(14) . . . . ?
Fe01 C14 C15 Si15 137.03(14) . . . . ?
Fe01 C14 C15 C11 -59.68(13) . . . . ?
Fe01 C21 C22 Si22 137.4(7) . . . . ?
Fe01 C21 C22 C23 -60.2(6) . . . . ?
Fe01 C21 C25 Si25 -138.3(7) . . . . ?
Fe01 C21 C25 C24 60.2(6) . . . . ?
Fe01 C22 C23 Si23 136.1(7) . . . . ?
Fe01 C22 C23 C24 -58.7(7) . . . . ?
Fe01 C23 C24 Si24 138.3(7) . . . . ?
Fe01 C23 C24 C25 -60.5(6) . . . . ?
Fe01 C24 C25 Si25 137.6(7) . . . . ?
Fe01 C24 C25 C21 -60.9(6) . . . . ?
Si11 C11 C12 Fe01 -138.62(16) . . . . ?
Si11 C11 C12 Si12 -2.9(3) . . . . ?
Si11 C11 C12 C13 161.71(15) . . . . ?
Si11 C11 C15 Fe01 137.40(14) . . . . ?
Si11 C11 C15 Si15 -1.1(3) . . . . ?
Si11 C11 C15 C14 -162.89(14) . . . . ?
Si12 C12 C13 Fe01 -136.80(17) . . . . ?
Si12 C12 C13 Si13 -0.2(3) . . . . ?
Si12 C12 C13 C14 163.07(15) . . . . ?
Si13 C13 C14 Fe01 -138.19(17) . . . . ?
Si13 C13 C14 Si14 -1.3(3) . . . . ?
Si13 C13 C14 C15 162.08(16) . . . . ?
Si14 C14 C15 Fe01 -138.90(17) . . . . ?
Si14 C14 C15 Si15 -1.9(3) . . . . ?
Si14 C14 C15 C11 161.42(15) . . . . ?
Si21 C21 C22 Fe01 -137.8(7) . . . . ?
Si21 C21 C22 Si22 -0.4(12) . . . . ?
Si21 C21 C22 C23 162.0(7) . . . . ?
Si21 C21 C25 Fe01 137.3(7) . . . . ?
Si21 C21 C25 Si25 -0.9(12) . . . . ?
Si21 C21 C25 C24 -162.5(7) . . . . ?
Si22 C22 C23 Fe01 -137.5(7) . . . . ?
Si22 C22 C23 Si23 -1.5(12) . . . . ?
Si22 C22 C23 C24 163.8(7) . . . . ?
Si23 C23 C24 Fe01 -135.6(7) . . . . ?
Si23 C23 C24 Si24 2.7(12) . . . . ?
Si23 C23 C24 C25 164.0(7) . . . . ?
Si24 C24 C25 Fe01 -137.8(7) . . . . ?
Si24 C24 C25 Si25 -0.2(12) . . . . ?
Si24 C24 C25 C21 161.3(7) . . . . ?
C11 C12 C13 Fe01 59.91(14) . . . . ?
C11 C12 C13 Si13 -163.47(14) . . . . ?
C11 C12 C13 C14 -0.2(2) . . . . ?
C12 C11 C15 Fe01 -59.60(13) . . . . ?
C12 C11 C15 Si15 161.87(15) . . . . ?
C12 C11 C15 C14 0.1(2) . . . . ?
C12 C13 C14 Fe01 60.01(14) . . . . ?
C12 C13 C14 Si14 -163.15(14) . . . . ?
C12 C13 C14 C15 0.3(2) . . . . ?
C13 C14 C15 Fe01 59.44(14) . . . . ?
C13 C14 C15 Si15 -163.54(14) . . . . ?
C13 C14 C15 C11 -0.2(2) . . . . ?
C15 C11 C12 Fe01 59.74(13) . . . . ?
C15 C11 C12 Si12 -164.50(14) . . . . ?
C15 C11 C12 C13 0.1(2) . . . . ?
C21 C22 C23 Fe01 60.3(6) . . . . ?
C21 C22 C23 Si23 -163.6(7) . . . . ?
C21 C22 C23 C24 1.6(10) . . . . ?
C22 C21 C25 Fe01 -59.3(6) . . . . ?
C22 C21 C25 Si25 162.4(7) . . . . ?
C22 C21 C25 C24 0.9(10) . . . . ?
C22 C23 C24 Fe01 59.4(7) . . . . ?
C22 C23 C24 Si24 -162.3(7) . . . . ?
C22 C23 C24 C25 -1.1(11) . . . . ?
C23 C24 C25 Fe01 61.0(7) . . . . ?
C23 C24 C25 Si25 -161.4(7) . . . . ?
C23 C24 C25 C21 0.1(11) . . . . ?
C25 C21 C22 Fe01 58.7(6) . . . . ?
C25 C21 C22 Si22 -163.9(7) . . . . ?
C25 C21 C22 C23 -1.5(10) . . . . ?
C111 Si11 C11 Fe01 -164.94(14) . . . . ?
C111 Si11 C11 C12 -60.7(2) . . . . ?
C111 Si11 C11 C15 98.68(17) . . . . ?
C111 Si21 C21 Fe01 156.4(6) . . . . ?
C111 Si21 C21 C22 -103.5(7) . . . . ?
C111 Si21 C21 C25 57.3(8) . . . . ?
C112 Si11 C11 Fe01 -38.67(18) . . . . ?
C112 Si11 C11 C12 65.6(2) . . . . ?
C112 Si11 C11 C15 -135.05(15) . . . . ?
C112 Si21 C21 Fe01 31.6(8) . . . . ?
C112 Si21 C21 C22 131.8(7) . . . . ?
C112 Si21 C21 C25 -67.5(9) . . . . ?
C121 Si12 C12 Fe01 -164.45(13) . . . . ?
C121 Si12 C12 C11 99.92(17) . . . . ?
C121 Si12 C12 C13 -61.4(2) . . . . ?
C121 Si22 C22 Fe01 157.6(6) . . . . ?
C121 Si22 C22 C21 57.7(8) . . . . ?
C121 Si22 C22 C23 -101.4(8) . . . . ?
C122 Si12 C12 Fe01 -38.06(18) . . . . ?
C122 Si12 C12 C11 -133.69(16) . . . . ?
C122 Si12 C12 C13 65.0(2) . . . . ?
C122 Si22 C22 Fe01 31.8(8) . . . . ?
C122 Si22 C22 C21 -68.1(9) . . . . ?
C122 Si22 C22 C23 132.8(7) . . . . ?
C131 Si13 C13 Fe01 -166.21(13) . . . . ?
C131 Si13 C13 C12 98.14(17) . . . . ?
C131 Si13 C13 C14 -61.4(2) . . . . ?
C132 Si13 C13 Fe01 -39.33(18) . . . . ?
C132 Si13 C13 C12 -134.97(16) . . . . ?
C132 Si13 C13 C14 65.4(2) . . . . ?
C141 Si14 C14 Fe01 -168.12(14) . . . . ?
C141 Si14 C14 C13 97.53(17) . . . . ?
C141 Si14 C14 C15 -62.1(2) . . . . ?
C142 Si14 C14 Fe01 -42.14(18) . . . . ?
C142 Si14 C14 C13 -136.48(16) . . . . ?
C142 Si14 C14 C15 63.9(2) . . . . ?
C151 Si15 C15 Fe01 -167.08(14) . . . . ?
C151 Si15 C15 C11 -62.26(19) . . . . ?
C151 Si15 C15 C14 97.41(17) . . . . ?
C151 Si25 C25 Fe01 155.4(6) . . . . ?
C151 Si25 C25 C21 -103.0(8) . . . . ?
C151 Si25 C25 C24 55.4(8) . . . . ?
C152 Si15 C15 Fe01 -40.67(18) . . . . ?
C152 Si15 C15 C11 64.1(2) . . . . ?
C152 Si15 C15 C14 -136.18(15) . . . . ?
C152 Si25 C25 Fe01 30.3(8) . . . . ?
C152 Si25 C25 C21 131.9(7) . . . . ?
C152 Si25 C25 C24 -69.6(9) . . . . ?
